data_7714069
loop_
_publ_author_name
'Hejda, Martin'
'Dole\<zal, Luk\'a\<s'
'Blahut, Jan'
'Hupf, Emanuel'
'Tydlitat, Jiri'
'Jambor, Roman'
'R\%u\<zi\<cka, Ale\<s'
'Beckmann, Jens'
'Dost\'al, Libor'

_publ_section_title
;
 N-Coordinated Tellurenium(II) and Telluronium(IV) cations: Synthesis,
 Structure and Hydrolysis.
;
_journal_name_full 'Dalton Transactions'
_journal_paper_doi 10.1039/D3DT02404K
_journal_year 2023
_chemical_formula_moiety 'C24 H28 Cl4 N2 O3 Te2'
_chemical_formula_sum 'C24 H28 Cl4 N2 O3 Te2'
_chemical_formula_weight 789.48
_space_group_crystal_system monoclinic
_space_group_IT_number 14
_space_group_name_Hall '-P 2yn'
_space_group_name_H-M_alt 'P 1 21/n 1'
_atom_sites_solution_hydrogens geom
_audit_creation_method 'APEX3 v2016.5-0'
_audit_update_record
;
2023-04-08 deposited with the CCDC.	2023-09-28 downloaded from the CCDC.
;
_cell_angle_alpha 90
_cell_angle_beta 107.181(15)
_cell_angle_gamma 90
_cell_formula_units_Z 4
_cell_length_a 9.628(4)
_cell_length_b 22.625(10)
_cell_length_c 13.848(6)
_cell_measurement_reflns_used 77728
_cell_measurement_temperature 150(2)
_cell_measurement_theta_max 26.5
_cell_measurement_theta_min 1
_cell_volume 2882(2)
_computing_cell_refinement 'APEX3 v2016.5-0 (Bruker AXS)'
_computing_data_collection 'Bruker Instrument Service vV6.2.3'
_computing_data_reduction 'SAINT V8.37A (Bruker AXS Inc., 2015)'
_computing_molecular_graphics 'Platon (Spek, 2009)'
_computing_publication_material 'Platon (Spek, 2009)'
_computing_structure_refinement 'SHELXL-2016/6 (Sheldrick, 2016)'
_computing_structure_solution 'XT, VERSION 2014/5'
_diffrn_ambient_temperature 150(2)
_diffrn_detector_area_resol_mean 10.4167
_diffrn_measured_fraction_theta_full 0.999
_diffrn_measured_fraction_theta_max 0.999
_diffrn_measurement_device_type 'Bruker D8 - Venture'
_diffrn_measurement_method '\f and \w scans to fill the Ewald sphere'
_diffrn_radiation_type MoK\a
_diffrn_radiation_wavelength 0.71073
_diffrn_reflns_av_R_equivalents 0.0441
_diffrn_reflns_av_unetI/netI 0.0187
_diffrn_reflns_Laue_measured_fraction_full 0.999
_diffrn_reflns_Laue_measured_fraction_max 0.999
_diffrn_reflns_limit_h_max 12
_diffrn_reflns_limit_h_min -12
_diffrn_reflns_limit_k_max 28
_diffrn_reflns_limit_k_min -28
_diffrn_reflns_limit_l_max 17
_diffrn_reflns_limit_l_min -17
_diffrn_reflns_number 70961
_diffrn_reflns_point_group_measured_fraction_full 0.999
_diffrn_reflns_point_group_measured_fraction_max 0.999
_diffrn_reflns_theta_full 25.242
_diffrn_reflns_theta_max 26.500
_diffrn_reflns_theta_min 2.293
_diffrn_source 'sealed X-ray tube'
_exptl_absorpt_coefficient_mu 2.424
_exptl_absorpt_correction_T_max 0.7456
_exptl_absorpt_correction_T_min 0.4530
_exptl_absorpt_correction_type multi-scan
_exptl_absorpt_process_details
;
SADABS-2016/2 - Bruker AXS area detector
scaling and absorption correction
;
_exptl_crystal_colour 'fluorescent yellow'
_exptl_crystal_density_diffrn 1.820
_exptl_crystal_description block
_exptl_crystal_F_000 1528
_exptl_crystal_size_max 0.592
_exptl_crystal_size_mid 0.384
_exptl_crystal_size_min 0.216
_refine_diff_density_max 2.167
_refine_diff_density_min -2.164
_refine_diff_density_rms 0.123
_refine_ls_extinction_method none
_refine_ls_goodness_of_fit_ref 1.088
_refine_ls_hydrogen_treatment constr
_refine_ls_matrix_type full
_refine_ls_number_parameters 316
_refine_ls_number_reflns 5946
_refine_ls_number_restraints 339
_refine_ls_restrained_S_all 1.058
_refine_ls_R_factor_all 0.0359
_refine_ls_R_factor_gt 0.0329
_refine_ls_shift/su_max 0.001
_refine_ls_shift/su_mean 0.000
_refine_ls_structure_factor_coef Fsqd
_refine_ls_weighting_details 'w=1/[\s^2^(Fo^2^)+(0.0256P)^2^+13.7656P] where P=(Fo^2^+2Fc^2^)/3'
_refine_ls_weighting_scheme calc
_refine_ls_wR_factor_gt 0.0758
_refine_ls_wR_factor_ref 0.0773
_reflns_Friedel_coverage 0.000
_reflns_number_gt 5550
_reflns_number_total 5946
_reflns_threshold_expression 'I > 2\s(I)'
_cod_data_source_file d3dt02404k2.cif
_cod_data_source_block mo_ld181012Te1
_cod_original_sg_symbol_H-M 'P 21/n'
_cod_database_code 7714069
_shelx_shelxl_version_number 2016/6
_shelx_space_group_comment
;
The symmetry employed for this shelxl refinement is uniquely defined
by the following loop, which should always be used as a source of
symmetry information in preference to the above space-group names.
They are only intended as comments.
;
_exptl_absorpt_special_details
;
The ratio of minimum to maximum
apparent transmission was 0.608
;

loop_
_space_group_symop_operation_xyz
'x, y, z'
'-x+1/2, y+1/2, -z+1/2'
'-x, -y, -z'
'x-1/2, -y-1/2, z-1/2'

loop_
_atom_site_label
_atom_site_type_symbol
_atom_site_fract_x
_atom_site_fract_y
_atom_site_fract_z
_atom_site_U_iso_or_equiv
_atom_site_adp_type
_atom_site_occupancy
_atom_site_site_symmetry_order
_atom_site_calc_flag
_atom_site_refinement_flags_posn
_atom_site_refinement_flags_adp
_atom_site_refinement_flags_occupancy
_atom_site_disorder_assembly
_atom_site_disorder_group
Te1 Te 1.02818(2) 0.34812(2) 0.41405(2) 0.01694(7) Uani 1 1 d . . . . .
Cl1 Cl 0.91572(11) 0.44765(4) 0.37689(8) 0.0297(2) Uani 1 1 d . . . . .
O1 O 0.9655(3) 0.33963(13) 0.53850(19) 0.0233(6) Uani 1 1 d . . . . .
N1 N 0.9940(3) 0.33514(14) 0.2305(2) 0.0182(6) Uani 1 1 d . . . . .
C1 C 0.8249(4) 0.31119(16) 0.3504(3) 0.0182(7) Uani 1 1 d . . . . .
Te2 Te 0.59522(3) 0.37417(2) 0.77052(2) 0.02049(7) Uani 1 1 d . . . . .
Cl2 Cl 1.12523(11) 0.24314(4) 0.43363(7) 0.0292(2) Uani 1 1 d . . . . .
O2 O 0.7516(3) 0.35359(14) 0.7075(2) 0.0301(7) Uani 1 1 d . . . . .
N2 N 0.4138(3) 0.44016(14) 0.8063(2) 0.0216(6) Uani 1 1 d . . . . .
C2 C 0.7760(4) 0.29568(17) 0.2491(3) 0.0198(7) Uani 1 1 d . . . . .
O3 O 0.7350(3) 0.37261(12) 0.53900(19) 0.0222(6) Uani 1 1 d . . . . .
Cl3 Cl 0.77497(13) 0.42280(5) 0.91625(8) 0.03629(18) Uani 1 1 d . . . . .
C3 C 0.6421(4) 0.26741(18) 0.2145(3) 0.0239(8) Uani 1 1 d . . . . .
H3 H 0.606584 0.254868 0.146136 0.029 Uiso 1 1 calc R U . . .
C4 C 0.5605(4) 0.25765(18) 0.2811(3) 0.0253(8) Uani 1 1 d . . . . .
H4 H 0.469660 0.237918 0.257600 0.030 Uiso 1 1 calc R U . . .
Cl4 Cl 0.39275(13) 0.33865(5) 0.61799(8) 0.03629(18) Uani 1 1 d . . . . .
C5 C 0.6093(4) 0.27618(17) 0.3814(3) 0.0228(8) Uani 1 1 d . . . . .
H5 H 0.550224 0.270908 0.424875 0.027 Uiso 1 1 calc R U . . .
C6 C 0.7462(4) 0.30261(17) 0.4175(3) 0.0203(7) Uani 1 1 d . . . . .
C7 C 0.8732(4) 0.30938(17) 0.1877(3) 0.0198(7) Uani 1 1 d . . . . .
H7 H 0.846943 0.299325 0.118059 0.024 Uiso 1 1 calc R U . . .
C8 C 1.1010(4) 0.35024(18) 0.1761(3) 0.0232(8) Uani 1 1 d . . . . .
C9 C 1.2478(5) 0.3278(2) 0.2426(4) 0.0325(9) Uani 1 1 d . . . . .
H9A H 1.244233 0.284709 0.248837 0.049 Uiso 1 1 calc R U . . .
H9B H 1.269548 0.345828 0.309726 0.049 Uiso 1 1 calc R U . . .
H9C H 1.323874 0.338426 0.211765 0.049 Uiso 1 1 calc R U . . .
C10 C 1.1017(5) 0.41763(19) 0.1659(3) 0.0291(9) Uani 1 1 d . . . . .
H10A H 1.180469 0.429492 0.138548 0.044 Uiso 1 1 calc R U . . .
H10B H 1.116578 0.435763 0.232428 0.044 Uiso 1 1 calc R U . . .
H10C H 1.008376 0.430749 0.120080 0.044 Uiso 1 1 calc R U . . .
C11 C 1.0675(5) 0.3201(2) 0.0732(3) 0.0341(10) Uani 1 1 d . . . . .
H11A H 0.974285 0.334541 0.029204 0.051 Uiso 1 1 calc R U . . .
H11B H 1.062063 0.277239 0.081744 0.051 Uiso 1 1 calc R U . . .
H11C H 1.144664 0.329131 0.042518 0.051 Uiso 1 1 calc R U . . .
C12 C 0.8179(4) 0.32350(18) 0.5245(3) 0.0216(7) Uani 1 1 d . . . . .
H12 H 0.813379 0.291430 0.573142 0.026 Uiso 1 1 calc R U . . .
C13 C 0.5976(4) 0.45148(16) 0.6926(3) 0.0182(7) Uani 1 1 d . . . . .
C14 C 0.5061(4) 0.49834(16) 0.6974(3) 0.0186(7) Uani 1 1 d . . . . .
C15 C 0.5122(4) 0.54845(17) 0.6407(3) 0.0233(8) Uani 1 1 d . . . . .
H15 H 0.451547 0.581434 0.641575 0.028 Uiso 1 1 calc R U . . .
C16 C 0.6082(5) 0.54987(18) 0.5823(3) 0.0256(8) Uani 1 1 d . . . . .
H16 H 0.611528 0.584090 0.543325 0.031 Uiso 1 1 calc R U . . .
C17 C 0.6994(4) 0.50237(18) 0.5799(3) 0.0240(8) Uani 1 1 d . . . . .
H17 H 0.764877 0.504438 0.540391 0.029 Uiso 1 1 calc R U . . .
C18 C 0.6934(4) 0.45149(17) 0.6364(3) 0.0200(7) Uani 1 1 d . . . . .
C19 C 0.4093(4) 0.48944(17) 0.7609(3) 0.0208(7) Uani 1 1 d . . . . .
H19 H 0.344885 0.519815 0.767983 0.025 Uiso 1 1 calc R U . . .
C20 C 0.3172(5) 0.4247(2) 0.8693(3) 0.0294(9) Uani 1 1 d . . . . .
C21 C 0.2151(7) 0.4738(3) 0.8774(5) 0.0539(15) Uani 1 1 d . . . . .
H21A H 0.150930 0.483342 0.809893 0.081 Uiso 1 1 calc R U . . .
H21B H 0.271572 0.508854 0.906757 0.081 Uiso 1 1 calc R U . . .
H21C H 0.156550 0.461001 0.920633 0.081 Uiso 1 1 calc R U . . .
C22 C 0.4176(7) 0.4104(3) 0.9764(4) 0.0532(14) Uani 1 1 d . . . . .
H22A H 0.480484 0.376936 0.972792 0.080 Uiso 1 1 calc R U . . .
H22B H 0.358271 0.400232 1.020611 0.080 Uiso 1 1 calc R U . . .
H22C H 0.477701 0.444985 1.003709 0.080 Uiso 1 1 calc R U . . .
C23 C 0.2348(8) 0.3698(3) 0.8237(5) 0.0620(18) Uani 1 1 d . . . . .
H23A H 0.170349 0.378860 0.756127 0.093 Uiso 1 1 calc R U . . .
H23B H 0.176751 0.355928 0.866681 0.093 Uiso 1 1 calc R U . . .
H23C H 0.303725 0.338903 0.818808 0.093 Uiso 1 1 calc R U . . .
C24 C 0.7795(4) 0.39533(18) 0.6393(3) 0.0229(8) Uani 1 1 d . . . . .
H24 H 0.885666 0.404737 0.659318 0.027 Uiso 1 1 calc R U . . .

loop_
_atom_site_aniso_label
_atom_site_aniso_U_11
_atom_site_aniso_U_22
_atom_site_aniso_U_33
_atom_site_aniso_U_23
_atom_site_aniso_U_13
_atom_site_aniso_U_12
Te1 0.01402(11) 0.02094(13) 0.01349(12) -0.00440(9) 0.00039(8) 0.00201(9)
Cl1 0.0276(5) 0.0231(5) 0.0376(6) 0.0001(4) 0.0084(4) 0.0052(4)
O1 0.0195(13) 0.0355(16) 0.0125(12) -0.0030(11) 0.0010(10) 0.0058(11)
N1 0.0179(14) 0.0208(15) 0.0152(14) -0.0026(12) 0.0037(12) 0.0033(12)
C1 0.0153(16) 0.0213(18) 0.0163(16) -0.0007(13) 0.0019(13) -0.0003(13)
Te2 0.03134(14) 0.01784(12) 0.01323(12) 0.00243(9) 0.00804(10) 0.00667(10)
Cl2 0.0351(5) 0.0260(5) 0.0209(5) -0.0047(4) -0.0005(4) 0.0108(4)
O2 0.0382(17) 0.0353(16) 0.0198(14) 0.0054(12) 0.0131(12) 0.0188(13)
N2 0.0229(16) 0.0228(16) 0.0202(15) -0.0036(12) 0.0078(13) -0.0009(13)
C2 0.0192(17) 0.0218(18) 0.0160(16) -0.0025(14) 0.0016(13) 0.0023(14)
O3 0.0221(13) 0.0302(15) 0.0132(12) -0.0014(10) 0.0037(10) 0.0067(11)
Cl3 0.0443(4) 0.0387(4) 0.0224(3) -0.0038(3) 0.0043(3) -0.0039(3)
C3 0.0175(17) 0.029(2) 0.0203(18) -0.0060(15) -0.0016(14) 0.0003(15)
C4 0.0158(17) 0.027(2) 0.030(2) -0.0015(16) 0.0026(15) -0.0002(15)
Cl4 0.0443(4) 0.0387(4) 0.0224(3) -0.0038(3) 0.0043(3) -0.0039(3)
C5 0.0200(17) 0.0246(19) 0.0251(19) 0.0041(15) 0.0090(15) 0.0018(15)
C6 0.0223(17) 0.0204(18) 0.0170(17) 0.0012(14) 0.0039(14) 0.0036(14)
C7 0.0178(16) 0.0262(19) 0.0131(16) -0.0057(14) 0.0011(13) 0.0025(14)
C8 0.0229(18) 0.0270(19) 0.0214(18) -0.0034(15) 0.0093(15) 0.0004(15)
C9 0.0202(19) 0.037(2) 0.041(2) 0.005(2) 0.0103(18) 0.0044(17)
C10 0.031(2) 0.026(2) 0.032(2) -0.0017(17) 0.0115(18) -0.0001(17)
C11 0.040(2) 0.041(2) 0.028(2) -0.0119(19) 0.0201(19) -0.006(2)
C12 0.0229(18) 0.0260(19) 0.0155(17) 0.0009(14) 0.0051(14) 0.0048(15)
C13 0.0196(17) 0.0182(17) 0.0149(16) -0.0018(13) 0.0021(13) 0.0008(13)
C14 0.0204(17) 0.0173(16) 0.0162(17) -0.0022(13) 0.0024(14) -0.0004(14)
C15 0.0268(19) 0.0174(17) 0.0208(18) 0.0004(14) -0.0007(15) 0.0001(15)
C16 0.032(2) 0.0210(18) 0.0189(18) 0.0014(15) 0.0004(16) -0.0111(15)
C17 0.0242(19) 0.031(2) 0.0155(17) -0.0020(15) 0.0043(15) -0.0107(15)
C18 0.0186(17) 0.0261(18) 0.0133(16) -0.0029(14) 0.0017(13) -0.0018(14)
C19 0.0199(18) 0.0189(17) 0.0227(18) -0.0020(14) 0.0052(14) 0.0035(14)
C20 0.032(2) 0.032(2) 0.031(2) -0.0011(17) 0.0187(18) -0.0023(17)
C21 0.069(4) 0.047(3) 0.065(4) 0.008(3) 0.049(3) 0.014(3)
C22 0.058(3) 0.067(4) 0.041(3) 0.016(3) 0.025(3) 0.004(3)
C23 0.073(4) 0.061(4) 0.069(4) -0.025(3) 0.047(3) -0.034(3)
C24 0.0231(19) 0.032(2) 0.0136(16) 0.0003(15) 0.0054(14) 0.0058(16)

loop_
_atom_type_symbol
_atom_type_description
_atom_type_scat_dispersion_real
_atom_type_scat_dispersion_imag
_atom_type_scat_source
C C 0.0033 0.0016 'International Tables Vol C Tables 4.2.6.8 and 6.1.1.4'
H H 0.0000 0.0000 'International Tables Vol C Tables 4.2.6.8 and 6.1.1.4'
Cl Cl 0.1484 0.1585 'International Tables Vol C Tables 4.2.6.8 and 6.1.1.4'
N N 0.0061 0.0033 'International Tables Vol C Tables 4.2.6.8 and 6.1.1.4'
O O 0.0106 0.0060 'International Tables Vol C Tables 4.2.6.8 and 6.1.1.4'
Te Te -0.5308 1.6751 'International Tables Vol C Tables 4.2.6.8 and 6.1.1.4'

loop_
_geom_angle_atom_site_label_1
_geom_angle_atom_site_label_2
_geom_angle_atom_site_label_3
_geom_angle
_geom_angle_site_symmetry_1
_geom_angle_site_symmetry_3
_geom_angle_publ_flag
O1 Te1 C1 80.82(13) . . ?
O1 Te1 N1 152.91(11) . . ?
C1 Te1 N1 72.14(13) . . ?
O1 Te1 Cl1 92.39(8) . . ?
C1 Te1 Cl1 88.75(11) . . ?
N1 Te1 Cl1 88.70(8) . . ?
O1 Te1 Cl2 90.76(9) . . ?
C1 Te1 Cl2 86.54(11) . . ?
N1 Te1 Cl2 86.10(7) . . ?
Cl1 Te1 Cl2 173.86(3) . . ?
C12 O1 Te1 116.8(2) . . ?
C7 N1 C8 122.9(3) . . ?
C7 N1 Te1 110.8(2) . . ?
C8 N1 Te1 126.2(2) . . ?
C6 C1 C2 123.9(3) . . ?
C6 C1 Te1 114.1(3) . . ?
C2 C1 Te1 122.0(3) . . ?
O2 Te2 C13 80.96(13) . . ?
O2 Te2 N2 153.97(12) . . ?
C13 Te2 N2 73.03(13) . . ?
O2 Te2 Cl3 91.36(10) . . ?
C13 Te2 Cl3 86.37(11) . . ?
N2 Te2 Cl3 86.19(9) . . ?
O2 Te2 Cl4 93.15(10) . . ?
C13 Te2 Cl4 87.57(10) . . ?
N2 Te2 Cl4 86.75(9) . . ?
Cl3 Te2 Cl4 171.79(4) . . ?
C24 O2 Te2 116.7(2) . . ?
C19 N2 C20 123.8(3) . . ?
C19 N2 Te2 110.8(3) . . ?
C20 N2 Te2 125.3(3) . . ?
C1 C2 C3 117.9(4) . . ?
C1 C2 C7 116.5(3) . . ?
C3 C2 C7 125.5(3) . . ?
C12 O3 C24 113.7(3) . . ?
C2 C3 C4 119.4(4) . . ?
C2 C3 H3 120.3 . . ?
C4 C3 H3 120.3 . . ?
C5 C4 C3 121.5(4) . . ?
C5 C4 H4 119.3 . . ?
C3 C4 H4 119.3 . . ?
C4 C5 C6 119.4(4) . . ?
C4 C5 H5 120.3 . . ?
C6 C5 H5 120.3 . . ?
C1 C6 C5 117.9(3) . . ?
C1 C6 C12 115.7(3) . . ?
C5 C6 C12 126.4(3) . . ?
N1 C7 C2 118.4(3) . . ?
N1 C7 H7 120.8 . . ?
C2 C7 H7 120.8 . . ?
N1 C8 C11 112.6(3) . . ?
N1 C8 C9 106.0(3) . . ?
C11 C8 C9 108.5(4) . . ?
N1 C8 C10 107.4(3) . . ?
C11 C8 C10 111.4(4) . . ?
C9 C8 C10 111.0(4) . . ?
C8 C9 H9A 109.5 . . ?
C8 C9 H9B 109.5 . . ?
H9A C9 H9B 109.5 . . ?
C8 C9 H9C 109.5 . . ?
H9A C9 H9C 109.5 . . ?
H9B C9 H9C 109.5 . . ?
C8 C10 H10A 109.5 . . ?
C8 C10 H10B 109.5 . . ?
H10A C10 H10B 109.5 . . ?
C8 C10 H10C 109.5 . . ?
H10A C10 H10C 109.5 . . ?
H10B C10 H10C 109.5 . . ?
C8 C11 H11A 109.5 . . ?
C8 C11 H11B 109.5 . . ?
H11A C11 H11B 109.5 . . ?
C8 C11 H11C 109.5 . . ?
H11A C11 H11C 109.5 . . ?
H11B C11 H11C 109.5 . . ?
O3 C12 O1 111.2(3) . . ?
O3 C12 C6 105.7(3) . . ?
O1 C12 C6 111.2(3) . . ?
O3 C12 H12 109.6 . . ?
O1 C12 H12 109.6 . . ?
C6 C12 H12 109.6 . . ?
C18 C13 C14 124.6(4) . . ?
C18 C13 Te2 114.3(3) . . ?
C14 C13 Te2 121.1(3) . . ?
C15 C14 C13 117.5(4) . . ?
C15 C14 C19 126.1(3) . . ?
C13 C14 C19 116.5(3) . . ?
C14 C15 C16 119.4(4) . . ?
C14 C15 H15 120.3 . . ?
C16 C15 H15 120.3 . . ?
C17 C16 C15 121.7(4) . . ?
C17 C16 H16 119.1 . . ?
C15 C16 H16 119.1 . . ?
C16 C17 C18 119.3(4) . . ?
C16 C17 H17 120.4 . . ?
C18 C17 H17 120.4 . . ?
C13 C18 C17 117.5(4) . . ?
C13 C18 C24 116.1(3) . . ?
C17 C18 C24 126.3(3) . . ?
N2 C19 C14 118.6(3) . . ?
N2 C19 H19 120.7 . . ?
C14 C19 H19 120.7 . . ?
N2 C20 C21 113.8(4) . . ?
N2 C20 C23 106.8(4) . . ?
C21 C20 C23 111.3(5) . . ?
N2 C20 C22 106.8(4) . . ?
C21 C20 C22 108.6(4) . . ?
C23 C20 C22 109.3(5) . . ?
C20 C21 H21A 109.5 . . ?
C20 C21 H21B 109.5 . . ?
H21A C21 H21B 109.5 . . ?
C20 C21 H21C 109.5 . . ?
H21A C21 H21C 109.5 . . ?
H21B C21 H21C 109.5 . . ?
C20 C22 H22A 109.5 . . ?
C20 C22 H22B 109.5 . . ?
H22A C22 H22B 109.5 . . ?
C20 C22 H22C 109.5 . . ?
H22A C22 H22C 109.5 . . ?
H22B C22 H22C 109.5 . . ?
C20 C23 H23A 109.5 . . ?
C20 C23 H23B 109.5 . . ?
H23A C23 H23B 109.5 . . ?
C20 C23 H23C 109.5 . . ?
H23A C23 H23C 109.5 . . ?
H23B C23 H23C 109.5 . . ?
O2 C24 O3 110.4(3) . . ?
O2 C24 C18 111.6(3) . . ?
O3 C24 C18 105.9(3) . . ?
O2 C24 H24 109.6 . . ?
O3 C24 H24 109.6 . . ?
C18 C24 H24 109.6 . . ?

loop_
_geom_bond_atom_site_label_1
_geom_bond_atom_site_label_2
_geom_bond_distance
_geom_bond_site_symmetry_2
_geom_bond_publ_flag
Te1 O1 1.996(3) . ?
Te1 C1 2.070(4) . ?
Te1 N1 2.483(3) . ?
Te1 Cl1 2.4856(14) . ?
Te1 Cl2 2.5374(14) . ?
O1 C12 1.424(5) . ?
N1 C7 1.279(5) . ?
N1 C8 1.484(5) . ?
C1 C6 1.376(5) . ?
C1 C2 1.386(5) . ?
Te2 O2 2.006(3) . ?
Te2 C13 2.059(4) . ?
Te2 N2 2.457(3) . ?
Te2 Cl3 2.4929(13) . ?
Te2 Cl4 2.5446(14) . ?
O2 C24 1.416(5) . ?
N2 C19 1.274(5) . ?
N2 C20 1.493(5) . ?
C2 C3 1.391(5) . ?
C2 C7 1.471(5) . ?
O3 C12 1.417(5) . ?
O3 C24 1.423(4) . ?
C3 C4 1.395(6) . ?
C3 H3 0.9500 . ?
C4 C5 1.393(6) . ?
C4 H4 0.9500 . ?
C5 C6 1.398(5) . ?
C5 H5 0.9500 . ?
C6 C12 1.513(5) . ?
C7 H7 0.9500 . ?
C8 C11 1.526(5) . ?
C8 C9 1.528(6) . ?
C8 C10 1.531(6) . ?
C9 H9A 0.9800 . ?
C9 H9B 0.9800 . ?
C9 H9C 0.9800 . ?
C10 H10A 0.9800 . ?
C10 H10B 0.9800 . ?
C10 H10C 0.9800 . ?
C11 H11A 0.9800 . ?
C11 H11B 0.9800 . ?
C11 H11C 0.9800 . ?
C12 H12 1.0000 . ?
C13 C18 1.371(5) . ?
C13 C14 1.392(5) . ?
C14 C15 1.390(5) . ?
C14 C19 1.472(5) . ?
C15 C16 1.396(6) . ?
C15 H15 0.9500 . ?
C16 C17 1.395(6) . ?
C16 H16 0.9500 . ?
C17 C18 1.403(5) . ?
C17 H17 0.9500 . ?
C18 C24 1.511(5) . ?
C19 H19 0.9500 . ?
C20 C21 1.508(7) . ?
C20 C23 1.509(7) . ?
C20 C22 1.547(7) . ?
C21 H21A 0.9800 . ?
C21 H21B 0.9800 . ?
C21 H21C 0.9800 . ?
C22 H22A 0.9800 . ?
C22 H22B 0.9800 . ?
C22 H22C 0.9800 . ?
C23 H23A 0.9800 . ?
C23 H23B 0.9800 . ?
C23 H23C 0.9800 . ?
C24 H24 1.0000 . ?
